data_7117784
loop_
_publ_author_name
'Tsuneomi Kawasaki'
'Naoya Takamatsu'
'Shohei Aiba'
'Yuji Tokunaga'

_publ_section_title
;
 Spontaneous formation and amplification of an enantioenriched alpha-amino
 nitrile: a chiral precursor for Strecker amino acid synthesis
;
_journal_name_full Chem.Commun.
_journal_page_first 14377
_journal_paper_doi 10.1039/C5cc05848A
_journal_volume 51
_journal_year 2015
_chemical_absolute_configuration 'CHOOSE rm ad rmad syn or unk'
_chemical_formula_moiety 'C22 H20 N2'
_chemical_formula_sum 'C22 H20 N2'
_chemical_formula_weight 312.41
_chemical_melting_point 404
_chemical_name_common 'amino nitrile'
_chemical_name_systematic '(R)-N-Benzhydryl-\a-p-tolylglycine nitrile'
_space_group_IT_number 4
_symmetry_cell_setting monoclinic
_symmetry_Int_Tables_number 4
_symmetry_space_group_name_Hall 'P 2yb'
_symmetry_space_group_name_H-M 'P 1 21 1'
_atom_sites_solution_hydrogens geom
_atom_sites_solution_primary direct
_atom_sites_solution_secondary difmap
_audit_update_record
;
2015-03-20 deposited with the CCDC.
2015-08-13 downloaded from the CCDC.
;
_cell_angle_alpha 90.0000
_cell_angle_beta 108.8990(10)
_cell_angle_gamma 90.0000
_cell_formula_units_Z 2
_cell_length_a 10.8234(4)
_cell_length_b 6.6783(3)
_cell_length_c 12.8182(4)
_cell_measurement_reflns_used 8004
_cell_measurement_temperature 173
_cell_measurement_theta_max 27.44
_cell_measurement_theta_min 3.31
_cell_volume 876.58(6)
_computing_cell_refinement 'RAPID AUTO'
_computing_data_collection 'RAPID AUTO (Rigaku, ????)'
_computing_data_reduction 'RAPID AUTO'
_computing_molecular_graphics 'CrystalStructure 4.0'
_computing_publication_material 'CrystalStructure 4.0 (Rigaku, 2010)'
_computing_structure_refinement 'CRYSTALS (Carruthers, et al., 1999)'
_computing_structure_solution 'SIR92 (Altomare, et al., 1994)'
_diffrn_ambient_temperature 173
_diffrn_detector_area_resol_mean 10.000
_diffrn_measured_fraction_theta_full 0.998
_diffrn_measured_fraction_theta_max 0.998
_diffrn_measurement_device_type 'Rigaku R-AXIS RAPID'
_diffrn_measurement_method \w
_diffrn_radiation_type 'Mo K\a'
_diffrn_radiation_wavelength 0.71075
_diffrn_reflns_av_R_equivalents 0.0159
_diffrn_reflns_limit_h_max 14
_diffrn_reflns_limit_h_min -14
_diffrn_reflns_limit_k_max 8
_diffrn_reflns_limit_k_min -8
_diffrn_reflns_limit_l_max 16
_diffrn_reflns_limit_l_min -16
_diffrn_reflns_number 8541
_diffrn_reflns_theta_full 27.44
_diffrn_reflns_theta_max 27.44
_diffrn_standards_interval_count .
_diffrn_standards_number 0
_exptl_absorpt_coefficient_mu 0.069
_exptl_absorpt_correction_T_max 0.979
_exptl_absorpt_correction_T_min 0.749
_exptl_absorpt_correction_type multi-scan
_exptl_absorpt_process_details 'ABSCOR (Rigaku, 1995)'
_exptl_crystal_colour colorless
_exptl_crystal_density_diffrn 1.184
_exptl_crystal_density_method 'not measured'
_exptl_crystal_description block
_exptl_crystal_F_000 332.00
_exptl_crystal_recrystallization_method 'Re-crystallisation from solvent: methanol/DBU'
_exptl_crystal_size_max 0.600
_exptl_crystal_size_mid 0.300
_exptl_crystal_size_min 0.300
_refine_diff_density_max 0.397
_refine_diff_density_min -0.312
_refine_ls_extinction_method none
_refine_ls_goodness_of_fit_ref 1.010
_refine_ls_hydrogen_treatment mixed
_refine_ls_number_parameters 240
_refine_ls_number_reflns 3857
_refine_ls_R_factor_gt 0.0372
_refine_ls_shift/su_max 0.006
_refine_ls_structure_factor_coef Fsqd
_refine_ls_weighting_details 'w = 1/[0.0023Fo^2^ + 1.0000\s(Fo^2^)]/(4Fo^2^)'
_refine_ls_weighting_scheme calc
_refine_ls_wR_factor_ref 0.1155
_reflns_number_gt 3547
_reflns_number_total 3857
_reflns_threshold_expression F^2^>2.0\s(F^2^)
_cod_data_source_file c5cc05848a2.cif
_cod_data_source_block 275_1
_cod_database_code 7117784
_audit_block_doi 10.5517/cc14f2k6

loop_
_symmetry_equiv_pos_site_id
_symmetry_equiv_pos_as_xyz
1 +X,+Y,+Z
2 -X,1/2+Y,-Z

loop_
_atom_site_label
_atom_site_type_symbol
_atom_site_fract_x
_atom_site_fract_y
_atom_site_fract_z
_atom_site_U_iso_or_equiv
_atom_site_adp_type
_atom_site_occupancy
_atom_site_symmetry_multiplicity
_atom_site_calc_flag
_atom_site_refinement_flags
_atom_site_disorder_assembly
_atom_site_disorder_group
N1 N 0.84334(10) 0.39861(18) 0.80112(9) 0.0296(3) Uani 1.0 2 d . . .
N2 N 1.11612(13) 0.2180(3) 1.00133(11) 0.0474(4) Uani 1.0 2 d . . .
C1 C 0.97464(12) 0.3446(2) 0.80322(10) 0.0299(3) Uani 1.0 2 d . . .
C3 C 0.72942(12) 0.1072(2) 0.69918(10) 0.0291(3) Uani 1.0 2 d . . .
C4 C 0.65854(13) 0.1996(3) 0.60007(11) 0.0360(4) Uani 1.0 2 d . . .
C5 C 0.62610(15) 0.0934(3) 0.50204(12) 0.0410(4) Uani 1.0 2 d . . .
C7 C 1.04236(12) 0.5134(2) 0.76482(10) 0.0305(3) Uani 1.0 2 d . . .
C8 C 0.76787(13) -0.0906(3) 0.69740(12) 0.0367(4) Uani 1.0 2 d . . .
C9 C 0.64031(12) 0.2886(3) 0.83111(10) 0.0331(4) Uani 1.0 2 d . . .
C10 C 0.76345(11) 0.2230(2) 0.80752(10) 0.0292(3) Uani 1.0 2 d . . .
C11 C 0.66566(14) -0.1030(3) 0.50112(13) 0.0426(4) Uani 1.0 2 d . . .
C12 C 1.09521(13) 0.6766(3) 0.83078(12) 0.0350(4) Uani 1.0 2 d . . .
C13 C 1.05731(13) 0.2720(2) 0.91527(11) 0.0340(4) Uani 1.0 2 d . . .
C14 C 1.04873(14) 0.5074(3) 0.65769(11) 0.0368(4) Uani 1.0 2 d . . .
C15 C 1.15294(14) 0.8320(3) 0.79069(13) 0.0401(4) Uani 1.0 2 d . . .
C16 C 1.15929(14) 0.8266(3) 0.68382(12) 0.0395(4) Uani 1.0 2 d . . .
C17 C 0.73642(15) -0.1949(3) 0.59859(13) 0.0436(4) Uani 1.0 2 d . . .
C18 C 0.58302(14) 0.4747(3) 0.79858(12) 0.0408(4) Uani 1.0 2 d . . .
C19 C 1.10679(15) 0.6625(3) 0.61856(12) 0.0408(4) Uani 1.0 2 d . . .
C20 C 0.58077(14) 0.1527(3) 0.88219(12) 0.0452(4) Uani 1.0 2 d . . .
C21 C 0.46406(16) 0.2028(4) 0.89962(14) 0.0592(6) Uani 1.0 2 d . . .
C22 C 0.46579(15) 0.5239(4) 0.81642(13) 0.0528(5) Uani 1.0 2 d . . .
C23 C 1.2241(2) 0.9943(3) 0.64101(17) 0.0555(5) Uani 1.0 2 d . . .
C24 C 0.40654(14) 0.3867(4) 0.86613(13) 0.0588(6) Uani 1.0 2 d . . .
H1 H 0.9653 0.2332 0.7514 0.0356 Uiso 1.0 2 calc R . .
H2 H 0.6331 0.3325 0.6006 0.0422 Uiso 1.0 2 calc R . .
H3 H 0.5780 0.1551 0.4364 0.0481 Uiso 1.0 2 calc R . .
H4 H 0.8163 -0.1522 0.7630 0.0431 Uiso 1.0 2 calc R . .
H5 H 0.8146 0.1359 0.8675 0.0343 Uiso 1.0 2 calc R . .
H6 H 0.6445 -0.1732 0.4350 0.0511 Uiso 1.0 2 calc R . .
H7 H 1.0916 0.6823 0.9022 0.0433 Uiso 1.0 2 calc R . .
H8 H 1.0132 0.3991 0.6123 0.0434 Uiso 1.0 2 calc R . .
H9 H 1.1892 0.9399 0.8361 0.0484 Uiso 1.0 2 calc R . .
H10 H 0.7623 -0.3275 0.5980 0.0518 Uiso 1.0 2 calc R . .
H11 H 0.6234 0.5660 0.7653 0.0492 Uiso 1.0 2 calc R . .
H12 H 1.1115 0.6553 0.5475 0.0497 Uiso 1.0 2 calc R . .
H13 H 0.6190 0.0283 0.9042 0.0533 Uiso 1.0 2 calc R . .
H14 H 0.4246 0.1127 0.9343 0.0722 Uiso 1.0 2 calc R . .
H15 H 0.4280 0.6485 0.7944 0.0619 Uiso 1.0 2 calc R . .
H16 H 1.2401 1.1053 0.6912 0.0692 Uiso 1.0 2 calc R . .
H17 H 1.3054 0.9482 0.6348 0.0702 Uiso 1.0 2 calc R . .
H18 H 1.1677 1.0362 0.5699 0.0701 Uiso 1.0 2 calc R . .
H19 H 0.3282 0.4201 0.8770 0.0703 Uiso 1.0 2 calc R . .
H20 H 0.8515(17) 0.468(3) 0.8544(16) 0.0365 Uiso 1.0 2 d . . .

loop_
_atom_site_aniso_label
_atom_site_aniso_U_11
_atom_site_aniso_U_22
_atom_site_aniso_U_33
_atom_site_aniso_U_12
_atom_site_aniso_U_13
_atom_site_aniso_U_23
N1 0.0257(5) 0.0291(6) 0.0328(5) 0.0014(5) 0.0077(4) -0.0015(5)
N2 0.0431(7) 0.0524(9) 0.0438(7) 0.0053(7) 0.0099(6) 0.0143(7)
C1 0.0276(6) 0.0297(7) 0.0314(6) 0.0027(5) 0.0081(5) 0.0007(5)
C3 0.0242(6) 0.0299(7) 0.0326(6) -0.0006(5) 0.0083(5) -0.0001(5)
C4 0.0399(7) 0.0302(7) 0.0352(7) 0.0051(6) 0.0087(5) 0.0005(6)
C5 0.0409(8) 0.0468(9) 0.0320(7) 0.0048(7) 0.0071(6) -0.0010(6)
C7 0.0241(6) 0.0329(7) 0.0337(6) 0.0053(5) 0.0084(5) 0.0031(6)
C8 0.0329(7) 0.0309(7) 0.0427(7) 0.0037(6) 0.0072(6) 0.0030(6)
C9 0.0271(6) 0.0441(8) 0.0254(6) -0.0002(6) 0.0048(5) -0.0028(6)
C10 0.0262(6) 0.0290(6) 0.0302(6) 0.0016(5) 0.0062(4) 0.0045(5)
C11 0.0384(7) 0.0450(9) 0.0440(8) -0.0007(7) 0.0129(6) -0.0135(7)
C12 0.0352(7) 0.0360(7) 0.0367(7) 0.0008(6) 0.0156(5) -0.0021(6)
C13 0.0290(6) 0.0345(7) 0.0389(7) 0.0024(6) 0.0117(5) 0.0062(6)
C14 0.0366(7) 0.0400(8) 0.0318(6) -0.0000(6) 0.0085(5) -0.0005(6)
C15 0.0389(7) 0.0346(8) 0.0483(8) -0.0031(6) 0.0162(6) -0.0041(6)
C16 0.0348(7) 0.0387(8) 0.0466(8) 0.0042(6) 0.0153(6) 0.0107(7)
C17 0.0443(8) 0.0291(7) 0.0558(9) 0.0045(6) 0.0138(7) -0.0059(7)
C18 0.0355(8) 0.0494(9) 0.0377(7) 0.0075(7) 0.0121(6) -0.0020(7)
C19 0.0421(8) 0.0473(9) 0.0342(7) 0.0022(7) 0.0137(6) 0.0070(6)
C20 0.0356(7) 0.0600(10) 0.0388(7) -0.0037(7) 0.0104(6) 0.0039(7)
C21 0.0373(8) 0.0974(16) 0.0459(9) -0.0095(10) 0.0174(7) 0.0023(10)
C22 0.0358(8) 0.0734(13) 0.0461(8) 0.0167(8) 0.0089(6) -0.0091(9)
C23 0.0609(10) 0.0461(10) 0.0642(11) -0.0053(8) 0.0266(9) 0.0139(9)
C24 0.0303(7) 0.1039(17) 0.0425(8) 0.0052(9) 0.0122(6) -0.0133(10)

loop_
_atom_type_symbol
_atom_type_description
_atom_type_scat_dispersion_real
_atom_type_scat_dispersion_imag
_atom_type_scat_source
C C 0.0033 0.0016
;
International Tables for Crystallography
(1992, Vol. C, Tables 4.2.6.8 and 6.1.1.4)
;
H H 0.0000 0.0000
;
International Tables for Crystallography
(1992, Vol. C, Table 6.1.1.4)
;
N N 0.0061 0.0033
;
International Tables for Crystallography
(1992, Vol. C, Tables 4.2.6.8 and 6.1.1.4)
;

loop_
_geom_angle_atom_site_label_1
_geom_angle_atom_site_label_2
_geom_angle_atom_site_label_3
_geom_angle
_geom_angle_publ_flag
_geom_angle_site_symmetry_1
_geom_angle_site_symmetry_2
_geom_angle_site_symmetry_3
C1 N1 C10 112.81(11) yes . . .
N1 C1 C7 112.46(11) yes . . .
N1 C1 C13 111.83(12) yes . . .
C7 C1 C13 110.48(10) yes . . .
C4 C3 C8 119.00(13) yes . . .
C4 C3 C10 120.20(12) yes . . .
C8 C3 C10 120.80(11) yes . . .
C3 C4 C5 120.11(14) yes . . .
C4 C5 C11 120.39(13) yes . . .
C1 C7 C12 122.44(13) yes . . .
C1 C7 C14 118.84(12) yes . . .
C12 C7 C14 118.70(14) yes . . .
C3 C8 C17 120.44(13) yes . . .
C10 C9 C18 122.07(14) yes . . .
C10 C9 C20 118.26(13) yes . . .
C18 C9 C20 119.59(15) yes . . .
N1 C10 C3 108.98(12) yes . . .
N1 C10 C9 110.42(11) yes . . .
C3 C10 C9 110.94(10) yes . . .
C5 C11 C17 119.82(15) yes . . .
C7 C12 C15 120.49(15) yes . . .
N2 C13 C1 177.55(17) yes . . .
C7 C14 C19 120.44(14) yes . . .
C12 C15 C16 120.92(14) yes . . .
C15 C16 C19 118.25(16) yes . . .
C15 C16 C23 120.81(15) yes . . .
C19 C16 C23 120.92(16) yes . . .
C8 C17 C11 120.22(15) yes . . .
C9 C18 C22 120.03(17) yes . . .
C14 C19 C16 121.20(15) yes . . .
C9 C20 C21 120.02(18) yes . . .
C20 C21 C24 120.3(2) yes . . .
C18 C22 C24 119.93(19) yes . . .
C21 C24 C22 120.11(18) yes . . .

loop_
_geom_bond_atom_site_label_1
_geom_bond_atom_site_label_2
_geom_bond_distance
_geom_bond_publ_flag
_geom_bond_site_symmetry_1
_geom_bond_site_symmetry_2
N1 C1 1.4580(18) yes . .
N1 C10 1.4748(18) yes . .
N2 C13 1.1389(18) yes . .
C1 C7 1.511(2) yes . .
C1 C13 1.5054(17) yes . .
C3 C4 1.3971(18) yes . .
C3 C8 1.387(2) yes . .
C3 C10 1.5268(18) yes . .
C4 C5 1.386(2) yes . .
C5 C11 1.381(3) yes . .
C7 C12 1.3845(19) yes . .
C7 C14 1.398(2) yes . .
C8 C17 1.388(3) yes . .
C9 C10 1.523(2) yes . .
C9 C18 1.391(3) yes . .
C9 C20 1.393(3) yes . .
C11 C17 1.380(2) yes . .
C12 C15 1.393(3) yes . .
C14 C19 1.387(3) yes . .
C15 C16 1.394(3) yes . .
C16 C19 1.384(3) yes . .
C16 C23 1.516(3) yes . .
C18 C22 1.399(3) yes . .
C20 C21 1.393(3) yes . .
C21 C24 1.381(4) yes . .
C22 C24 1.386(3) yes . .
